data_4512895
loop_
_publ_author_name
'Hu, Jin-Song'
'Huang, Xin-Hua'
'Pan, Cheng-Ling'
'Zhang, Lei'

_publ_section_title
;
 Photochemical and Magnetic Properties of Seven New Metal--Organic
 Frameworks Constructed by Flexible Tetrapyridines and V-Shaped
 Polycarboxylate Acids
;
_journal_issue 5
_journal_name_full 'Crystal Growth &amp; Design'
_journal_page_first 2272
_journal_paper_doi 10.1021/acs.cgd.5b00067
_journal_volume 15
_journal_year 2015
_chemical_formula_sum 'C53 H42 Co2 N4 O16'
_chemical_formula_weight 1108.77
_chemical_name_systematic
; 
 ? 
;
_space_group_IT_number 15
_symmetry_cell_setting monoclinic
_symmetry_space_group_name_Hall '-C 2yc'
_symmetry_space_group_name_H-M 'C 1 2/c 1'
_atom_sites_solution_hydrogens geom
_atom_sites_solution_primary direct
_atom_sites_solution_secondary difmap
_audit_creation_method SHELXL-97
_cell_angle_alpha 90.00
_cell_angle_beta 95.872(3)
_cell_angle_gamma 90.00
_cell_formula_units_Z 8
_cell_length_a 46.330(7)
_cell_length_b 10.7270(15)
_cell_length_c 23.714(3)
_cell_measurement_temperature 293(2)
_cell_measurement_theta_max 20.09
_cell_measurement_theta_min 2.31
_cell_volume 11724(3)
_computing_structure_refinement 'SHELXL-97 (Sheldrick, 2008)'
_computing_structure_solution 'SHELXS-97 (Sheldrick, 2008)'
_diffrn_ambient_temperature 293(2)
_diffrn_measured_fraction_theta_full 0.999
_diffrn_measured_fraction_theta_max 0.999
_diffrn_radiation_monochromator graphite
_diffrn_radiation_source 'fine-focus sealed tube'
_diffrn_radiation_type MoK\a
_diffrn_radiation_wavelength 0.71073
_diffrn_reflns_av_R_equivalents 0.0759
_diffrn_reflns_av_sigmaI/netI 0.1545
_diffrn_reflns_limit_h_max 44
_diffrn_reflns_limit_h_min -54
_diffrn_reflns_limit_k_max 12
_diffrn_reflns_limit_k_min -11
_diffrn_reflns_limit_l_max 28
_diffrn_reflns_limit_l_min -28
_diffrn_reflns_number 28564
_diffrn_reflns_theta_full 25.00
_diffrn_reflns_theta_max 25.00
_diffrn_reflns_theta_min 1.86
_exptl_absorpt_coefficient_mu 0.631
_exptl_crystal_colour purple
_exptl_crystal_density_diffrn 1.256
_exptl_crystal_density_method 'not measured'
_exptl_crystal_description block
_exptl_crystal_F_000 7252
_platon_squeeze_details
;
;
_refine_diff_density_max 0.260
_refine_diff_density_min -0.256
_refine_diff_density_rms 0.057
_refine_ls_extinction_method none
_refine_ls_goodness_of_fit_ref 0.801
_refine_ls_hydrogen_treatment constr
_refine_ls_matrix_type full
_refine_ls_number_parameters 676
_refine_ls_number_reflns 10310
_refine_ls_number_restraints 465
_refine_ls_restrained_S_all 0.805
_refine_ls_R_factor_all 0.0954
_refine_ls_R_factor_gt 0.0466
_refine_ls_shift/su_max 0.018
_refine_ls_shift/su_mean 0.002
_refine_ls_structure_factor_coef Fsqd
_refine_ls_weighting_details 'calc w=1/[\s^2^(Fo^2^)+(0.0316P)^2^+0.0000P] where P=(Fo^2^+2Fc^2^)/3'
_refine_ls_weighting_scheme calc
_refine_ls_wR_factor_gt 0.1027
_refine_ls_wR_factor_ref 0.1086
_reflns_number_gt 4557
_reflns_number_total 10310
_reflns_threshold_expression >2sigma(I)
_cod_data_source_file cg5b00067_si_002.cif
_cod_data_source_block 1
_cod_depositor_comments 'Adding full bibliography for 4512895--4512901.cif.'
_cod_original_sg_symbol_H-M 'C 2/c'
_cod_database_code 4512895

loop_
_symmetry_equiv_pos_as_xyz
'x, y, z'
'-x, y, -z+1/2'
'x+1/2, y+1/2, z'
'-x+1/2, y+1/2, -z+1/2'
'-x, -y, -z'
'x, -y, z-1/2'
'-x+1/2, -y+1/2, -z'
'x+1/2, -y+1/2, z-1/2'

loop_
_atom_site_label
_atom_site_type_symbol
_atom_site_fract_x
_atom_site_fract_y
_atom_site_fract_z
_atom_site_U_iso_or_equiv
_atom_site_adp_type
_atom_site_occupancy
_atom_site_symmetry_multiplicity
_atom_site_calc_flag
_atom_site_refinement_flags
C1 C 0.96536(6) 0.2458(3) 0.00762(12) 0.0417(9) Uani 1 1 d U
C2 C 0.93969(6) 0.1860(2) -0.02559(12) 0.0394(8) Uani 1 1 d U
C3 C 0.90251(6) 0.1817(3) -0.10282(13) 0.0535(10) Uani 1 1 d U
H3 H 0.8922 0.2208 -0.1336 0.064 Uiso 1 1 calc R
C4 C 0.89628(6) 0.0617(3) -0.08893(13) 0.0487(9) Uani 1 1 d U
C5 C 0.93237(6) 0.0657(3) -0.01098(13) 0.0518(10) Uani 1 1 d U
H5 H 0.9424 0.0270 0.0203 0.062 Uiso 1 1 calc R
C6 C 0.91025(6) 0.0032(3) -0.04283(13) 0.0567(10) Uani 1 1 d U
H6 H 0.9050 -0.0770 -0.0330 0.068 Uiso 1 1 calc R
C7 C 0.92442(6) 0.2441(3) -0.07023(12) 0.0484(10) Uani 1 1 d U
H7 H 0.9287 0.3261 -0.0788 0.058 Uiso 1 1 calc R
C8 C 0.82867(6) -0.2916(3) -0.06969(13) 0.0567(10) Uani 1 1 d U
C9 C 0.86151(6) -0.1004(3) -0.10500(14) 0.0580(10) Uani 1 1 d U
C10 C 0.84323(7) -0.0794(3) -0.06530(15) 0.0777(12) Uani 1 1 d U
H10 H 0.8415 0.0004 -0.0508 0.093 Uiso 1 1 calc R
C11 C 0.86390(6) -0.2131(3) -0.12834(14) 0.0608(11) Uani 1 1 d U
H11 H 0.8765 -0.2265 -0.1558 0.073 Uiso 1 1 calc R
C12 C 0.84701(6) -0.3098(3) -0.11039(14) 0.0609(11) Uani 1 1 d U
H12 H 0.8483 -0.3884 -0.1265 0.073 Uiso 1 1 calc R
C13 C 0.82726(7) -0.1749(3) -0.04632(15) 0.0778(12) Uani 1 1 d U
H13 H 0.8154 -0.1609 -0.0176 0.093 Uiso 1 1 calc R
C14 C 0.81027(7) -0.3966(3) -0.05113(14) 0.0657(10) Uani 1 1 d U
C15 C 0.76232(6) 0.2374(3) 0.12012(12) 0.0439(8) Uani 1 1 d U
C16 C 0.78956(6) 0.2895(3) 0.15004(12) 0.0460(9) Uani 1 1 d U
C17 C 0.80483(6) 0.2236(3) 0.19302(13) 0.0610(11) Uani 1 1 d U
H17 H 0.7984 0.1451 0.2027 0.073 Uiso 1 1 calc R
C18 C 0.79952(6) 0.4022(3) 0.13581(14) 0.0621(11) Uani 1 1 d U
H18 H 0.7894 0.4467 0.1064 0.075 Uiso 1 1 calc R
C19 C 0.83914(6) 0.3884(3) 0.20702(14) 0.0578(10) Uani 1 1 d U
C20 C 0.82972(7) 0.2730(3) 0.22212(14) 0.0679(11) Uani 1 1 d U
H20 H 0.8399 0.2285 0.2514 0.081 Uiso 1 1 calc R
C21 C 0.82485(7) 0.4540(3) 0.16435(14) 0.0658(11) Uani 1 1 d U
H21 H 0.8316 0.5316 0.1541 0.079 Uiso 1 1 calc R
C22 C 0.93684(6) 0.5271(3) 0.22180(12) 0.0485(9) Uani 1 1 d U
H22 H 0.9511 0.5775 0.2403 0.058 Uiso 1 1 calc R
C23 C 0.94286(6) 0.4610(3) 0.17419(13) 0.0434(9) Uani 1 1 d U
C24 C 0.89375(6) 0.3852(3) 0.16580(13) 0.0534(10) Uani 1 1 d U
H24 H 0.8790 0.3394 0.1459 0.064 Uiso 1 1 calc R
C25 C 0.88858(6) 0.4475(3) 0.21384(13) 0.0490(9) Uani 1 1 d U
C26 C 0.97223(6) 0.4633(3) 0.15247(13) 0.0457(9) Uani 1 1 d U
C27 C 0.91002(6) 0.5197(3) 0.24241(13) 0.0527(10) Uani 1 1 d U
H27 H 0.9065 0.5627 0.2751 0.063 Uiso 1 1 calc R
C28 C 0.92094(6) 0.3900(3) 0.14666(13) 0.0535(10) Uani 1 1 d U
H28 H 0.9245 0.3447 0.1147 0.064 Uiso 1 1 calc R
C29 C 1.06705(6) 0.0733(3) 0.20704(12) 0.0447(9) Uani 1 1 d U
C30 C 1.05143(6) 0.2692(3) 0.17036(12) 0.0529(10) Uani 1 1 d U
H30 H 1.0525 0.3555 0.1735 0.063 Uiso 1 1 calc R
C31 C 1.06783(6) 0.1998(3) 0.21029(13) 0.0532(10) Uani 1 1 d U
H31 H 1.0794 0.2390 0.2394 0.064 Uiso 1 1 calc R
C32 C 1.03384(6) 0.1009(3) 0.12481(13) 0.0523(9) Uani 1 1 d U
H32 H 1.0226 0.0646 0.0944 0.063 Uiso 1 1 calc R
C33 C 1.04889(6) 0.0227(3) 0.16342(13) 0.0520(10) Uani 1 1 d U
H33 H 1.0468 -0.0633 0.1601 0.062 Uiso 1 1 calc R
C34 C 1.10135(6) 0.0427(2) 0.28628(12) 0.0446(9) Uani 1 1 d U
H34A H 1.0916 0.1023 0.3086 0.054 Uiso 1 1 calc R
H34B H 1.1172 0.0847 0.2703 0.054 Uiso 1 1 calc R
C35 C 1.02922(6) -0.2446(3) 0.45765(13) 0.0573(10) Uani 1 1 d U
H35 H 1.0098 -0.2214 0.4514 0.069 Uiso 1 1 calc R
C36 C 1.06505(6) -0.3460(3) 0.51022(13) 0.0603(10) Uani 1 1 d U
H36 H 1.0713 -0.3949 0.5415 0.072 Uiso 1 1 calc R
C37 C 1.08454(7) -0.3177(3) 0.47365(13) 0.0620(10) Uani 1 1 d U
H37 H 1.1036 -0.3460 0.4802 0.074 Uiso 1 1 calc R
C38 C 1.04689(6) -0.2100(3) 0.41776(13) 0.0583(10) Uani 1 1 d U
H38 H 1.0398 -0.1641 0.3861 0.070 Uiso 1 1 calc R
C39 C 1.07587(6) -0.2458(3) 0.42607(13) 0.0502(9) Uani 1 1 d U
C40 C 1.08723(6) -0.1180(3) 0.34971(12) 0.0457(9) Uani 1 1 d U
H40A H 1.0773 -0.0510 0.3673 0.055 Uiso 1 1 calc R
H40B H 1.0737 -0.1549 0.3205 0.055 Uiso 1 1 calc R
C41 C 1.12668(6) -0.1631(3) 0.28835(12) 0.0474(9) Uani 1 1 d U
H41A H 1.1350 -0.2294 0.3127 0.057 Uiso 1 1 calc R
H41B H 1.1124 -0.1989 0.2601 0.057 Uiso 1 1 calc R
C42 C 1.11279(6) -0.0652(3) 0.32289(12) 0.0384(8) Uani 1 1 d U
C43 C 1.13647(6) -0.0210(3) 0.36780(11) 0.0440(8) Uani 1 1 d U
H43A H 1.1427 -0.0901 0.3925 0.053 Uiso 1 1 calc R
H43B H 1.1531 0.0074 0.3495 0.053 Uiso 1 1 calc R
C44 C 1.17679(6) -0.3368(3) 0.17204(13) 0.0552(9) Uani 1 1 d U
H44 H 1.1750 -0.4217 0.1646 0.066 Uiso 1 1 calc R
C45 C 1.16326(6) -0.1627(3) 0.22508(13) 0.0493(9) Uani 1 1 d U
C46 C 1.19675(7) -0.1537(3) 0.15546(13) 0.0597(9) Uani 1 1 d U
H46 H 1.2094 -0.1061 0.1362 0.072 Uiso 1 1 calc R
C47 C 1.16083(6) -0.2880(3) 0.21318(13) 0.0523(10) Uani 1 1 d U
H47 H 1.1488 -0.3387 0.2323 0.063 Uiso 1 1 calc R
C48 C 1.18213(7) -0.0934(3) 0.19552(14) 0.0613(11) Uani 1 1 d U
H48 H 1.1848 -0.0086 0.2025 0.074 Uiso 1 1 calc R
C49 C 1.15653(6) 0.2873(3) 0.50885(12) 0.0524(10) Uani 1 1 d U
H49 H 1.1497 0.3506 0.5308 0.063 Uiso 1 1 calc R
C50 C 1.14606(6) 0.1333(3) 0.43777(12) 0.0396(8) Uani 1 1 d U
C51 C 1.13705(6) 0.2269(3) 0.47039(12) 0.0484(10) Uani 1 1 d U
H51 H 1.1176 0.2504 0.4667 0.058 Uiso 1 1 calc R
C52 C 1.17467(6) 0.1007(3) 0.44502(12) 0.0448(9) Uani 1 1 d U
H52 H 1.1818 0.0364 0.4241 0.054 Uiso 1 1 calc R
C53 C 1.19254(6) 0.1660(3) 0.48430(12) 0.0485(9) Uani 1 1 d U
H53 H 1.2120 0.1426 0.4891 0.058 Uiso 1 1 calc R
Co1 Co 1.008540(8) 0.33105(4) 0.069107(17) 0.04020(12) Uani 1 1 d .
Co2 Co 0.714902(8) 0.15164(4) 0.074686(17) 0.04088(13) Uani 1 1 d .
N1 N 1.03733(5) -0.3085(2) 0.50475(10) 0.0464(8) Uani 1 1 d U
N2 N 1.18474(5) 0.2594(2) 0.51605(10) 0.0458(7) Uani 1 1 d U
N3 N 1.03426(5) 0.2226(2) 0.12791(10) 0.0427(7) Uani 1 1 d U
N4 N 1.19441(5) -0.2717(2) 0.14228(10) 0.0438(7) Uani 1 1 d U
O1 O 0.73662(4) 0.06998(17) 0.00953(8) 0.0491(6) Uani 1 1 d .
H1A H 0.7251 0.0030 -0.0075 0.074 Uiso 0.50 1 d PR
H1B H 0.7394 0.1318 -0.0187 0.074 Uiso 0.50 1 d PR
O2 O 0.74815(4) 0.29807(16) 0.08169(8) 0.0455(6) Uani 1 1 d U
O3 O 0.75372(4) 0.13046(18) 0.13415(8) 0.0555(7) Uani 1 1 d U
O4 O 0.97763(4) 0.37051(18) 0.12293(9) 0.0560(7) Uani 1 1 d U
O5 O 0.98889(4) 0.55155(18) 0.16421(9) 0.0647(7) Uani 1 1 d U
O6 O 0.98100(4) 0.18032(16) 0.04303(8) 0.0476(6) Uani 1 1 d U
O7 O 0.97132(4) 0.35876(17) -0.00030(8) 0.0475(6) Uani 1 1 d U
O8 O 0.80818(4) -0.49173(17) -0.08136(8) 0.0522(6) Uani 1 1 d U
O9 O 0.79819(6) -0.3809(2) -0.00707(12) 0.1289(10) Uani 1 1 d U
O10 O 0.87618(5) 0.00029(19) -0.12674(9) 0.0687(7) Uani 1 1 d U
O11 O 0.86324(4) 0.4398(2) 0.23925(9) 0.0654(7) Uani 1 1 d U
O12 O 1.02789(4) 0.50068(15) 0.09254(8) 0.0466(6) Uani 1 1 d .
H12A H 1.0172 0.5400 0.1203 0.070 Uiso 0.50 1 d PR
H12B H 1.0277 0.5533 0.0598 0.070 Uiso 0.50 1 d PR
O13 O 1.08142(4) -0.00738(17) 0.24222(8) 0.0478(6) Uani 1 1 d U
O18 O 1.12621(4) 0.07824(17) 0.40072(8) 0.0467(6) Uani 1 1 d U
O19 O 1.09613(4) -0.21119(18) 0.39189(9) 0.0537(7) Uani 1 1 d U
O20 O 1.14870(4) -0.10070(18) 0.26183(9) 0.0560(7) Uani 1 1 d U

loop_
_atom_site_aniso_label
_atom_site_aniso_U_11
_atom_site_aniso_U_22
_atom_site_aniso_U_33
_atom_site_aniso_U_23
_atom_site_aniso_U_13
_atom_site_aniso_U_12
C1 0.0378(16) 0.0450(18) 0.0427(19) 0.0026(15) 0.0069(15) -0.0051(15)
C2 0.0366(16) 0.0410(17) 0.0404(18) 0.0022(15) 0.0033(14) -0.0077(14)
C3 0.0477(18) 0.0541(19) 0.055(2) 0.0135(17) -0.0111(16) -0.0143(17)
C4 0.0436(17) 0.0557(18) 0.0458(19) 0.0035(16) -0.0008(16) -0.0208(16)
C5 0.0517(19) 0.0491(19) 0.052(2) 0.0156(17) -0.0059(17) -0.0062(17)
C6 0.061(2) 0.0500(19) 0.056(2) 0.0130(17) -0.0057(18) -0.0207(17)
C7 0.0473(18) 0.0435(18) 0.052(2) 0.0106(16) -0.0048(17) -0.0136(16)
C8 0.0592(19) 0.0506(18) 0.064(2) -0.0183(17) 0.0233(17) -0.0265(16)
C9 0.0519(18) 0.070(2) 0.053(2) -0.0079(17) 0.0082(16) -0.0343(17)
C10 0.091(2) 0.057(2) 0.089(3) -0.022(2) 0.029(2) -0.036(2)
C11 0.0499(19) 0.073(2) 0.062(2) -0.0098(19) 0.0169(17) -0.0215(18)
C12 0.058(2) 0.061(2) 0.066(2) -0.0162(19) 0.0178(18) -0.0141(18)
C13 0.089(2) 0.071(2) 0.082(2) -0.030(2) 0.046(2) -0.023(2)
C14 0.073(2) 0.0580(16) 0.071(2) -0.0200(14) 0.0314(19) -0.0269(18)
C15 0.0364(16) 0.0542(18) 0.0419(17) -0.0060(13) 0.0079(13) 0.0019(15)
C16 0.0389(17) 0.0548(18) 0.0447(19) -0.0075(16) 0.0056(15) -0.0017(16)
C17 0.059(2) 0.062(2) 0.059(2) 0.0040(18) -0.0077(18) -0.0106(18)
C18 0.050(2) 0.063(2) 0.068(2) 0.0117(19) -0.0174(18) -0.0080(18)
C19 0.0327(15) 0.079(2) 0.061(2) -0.0244(17) 0.0003(13) 0.0020(15)
C20 0.054(2) 0.080(2) 0.066(2) -0.001(2) -0.0155(19) 0.003(2)
C21 0.058(2) 0.060(2) 0.076(2) 0.0022(19) -0.0090(19) -0.0142(18)
C22 0.0398(18) 0.0530(19) 0.052(2) -0.0127(17) -0.0007(16) -0.0031(16)
C23 0.0378(17) 0.0456(17) 0.0463(19) 0.0014(16) 0.0018(15) 0.0038(15)
C24 0.0315(17) 0.069(2) 0.058(2) -0.0222(17) -0.0029(16) -0.0107(16)
C25 0.0298(16) 0.0651(19) 0.050(2) -0.0141(17) -0.0034(15) 0.0007(16)
C26 0.0435(18) 0.0514(19) 0.0426(19) 0.0052(16) 0.0067(16) -0.0010(17)
C27 0.0411(18) 0.061(2) 0.055(2) -0.0214(17) 0.0010(17) 0.0076(17)
C28 0.0438(18) 0.062(2) 0.053(2) -0.0150(17) 0.0016(17) -0.0002(17)
C29 0.0435(17) 0.0489(18) 0.0398(18) 0.0020(16) -0.0046(15) -0.0032(16)
C30 0.060(2) 0.0496(19) 0.046(2) -0.0004(16) -0.0095(17) -0.0006(17)
C31 0.0533(19) 0.057(2) 0.045(2) -0.0005(17) -0.0124(17) -0.0101(17)
C32 0.0537(19) 0.0507(12) 0.049(2) -0.0060(17) -0.0102(17) -0.0007(17)
C33 0.058(2) 0.0409(18) 0.054(2) -0.0039(17) -0.0075(18) 0.0003(17)
C34 0.0410(17) 0.0503(18) 0.0421(19) 0.0071(16) 0.0023(15) -0.0048(16)
C35 0.0378(18) 0.082(2) 0.052(2) 0.0103(18) 0.0068(16) -0.0018(18)
C36 0.0533(19) 0.072(2) 0.058(2) 0.0192(19) 0.0178(17) 0.0075(19)
C37 0.0526(19) 0.072(2) 0.064(2) 0.0245(19) 0.0191(17) 0.0206(18)
C38 0.0503(19) 0.079(2) 0.046(2) 0.0230(18) 0.0087(17) 0.0009(18)
C39 0.0497(18) 0.0523(19) 0.051(2) 0.0066(16) 0.0170(16) 0.0016(17)
C40 0.0414(17) 0.0560(19) 0.0402(19) 0.0024(16) 0.0063(15) -0.0035(16)
C41 0.0423(17) 0.0528(18) 0.0481(19) 0.0014(17) 0.0093(15) -0.0045(16)
C42 0.0338(15) 0.0459(17) 0.0358(17) -0.0006(15) 0.0057(14) -0.0035(15)
C43 0.0360(16) 0.0564(16) 0.0400(18) -0.0008(13) 0.0052(14) 0.0052(14)
C44 0.0598(17) 0.0516(14) 0.057(2) -0.0075(15) 0.0204(14) -0.0057(14)
C45 0.0520(18) 0.0439(17) 0.0529(19) -0.0035(17) 0.0099(16) -0.0009(17)
C46 0.067(2) 0.0513(12) 0.066(2) -0.0050(15) 0.0296(17) -0.0066(15)
C47 0.0485(18) 0.0552(19) 0.056(2) 0.0018(17) 0.0168(17) -0.0029(17)
C48 0.073(2) 0.0465(19) 0.068(2) -0.0124(18) 0.0266(19) -0.0112(18)
C49 0.0421(18) 0.066(2) 0.049(2) -0.0113(17) 0.0019(16) 0.0090(17)
C50 0.0328(16) 0.0508(18) 0.0351(17) -0.0011(15) 0.0021(14) 0.0029(15)
C51 0.0282(16) 0.066(2) 0.050(2) -0.0080(17) 0.0020(15) 0.0128(16)
C52 0.0372(17) 0.0581(19) 0.0385(19) -0.0101(16) 0.0012(15) 0.0048(16)
C53 0.0318(16) 0.0697(17) 0.0442(18) -0.0042(13) 0.0053(14) 0.0068(16)
Co1 0.0348(2) 0.0462(3) 0.0393(3) 0.0013(2) 0.0021(2) -0.0039(2)
Co2 0.0335(2) 0.0461(3) 0.0433(3) -0.0001(2) 0.0052(2) -0.0065(2)
N1 0.0405(14) 0.0574(16) 0.0421(16) 0.0050(13) 0.0074(13) 0.0015(13)
N2 0.0323(14) 0.0598(15) 0.0452(16) -0.0036(12) 0.0039(12) 0.0049(13)
N3 0.0459(15) 0.0461(11) 0.0348(15) 0.0036(13) -0.0014(13) -0.0014(13)
N4 0.0457(14) 0.0429(12) 0.0441(16) -0.0050(12) 0.0109(12) -0.0035(12)
O1 0.0477(12) 0.0520(13) 0.0490(14) -0.0054(11) 0.0112(11) -0.0089(11)
O2 0.0360(11) 0.0557(13) 0.0445(13) 0.0024(10) 0.0031(10) -0.0050(10)
O3 0.0502(13) 0.0583(14) 0.0562(15) 0.0037(12) -0.0030(11) -0.0096(12)
O4 0.0425(12) 0.0604(14) 0.0677(15) -0.0131(12) 0.0179(11) -0.0046(12)
O5 0.0623(14) 0.0622(14) 0.0721(17) -0.0139(13) 0.0195(13) -0.0226(13)
O6 0.0424(12) 0.0486(13) 0.0493(14) 0.0044(11) -0.0071(11) -0.0055(11)
O7 0.0425(12) 0.0451(12) 0.0540(14) 0.0067(11) 0.0001(11) -0.0149(11)
O8 0.0542(13) 0.0451(12) 0.0598(14) -0.0117(10) 0.0185(11) -0.0177(11)
O9 0.178(2) 0.0984(19) 0.130(2) -0.0587(16) 0.1116(18) -0.0853(17)
O10 0.0725(15) 0.0782(15) 0.0530(15) 0.0081(12) -0.0052(13) -0.0426(13)
O11 0.0301(11) 0.0993(16) 0.0662(15) -0.0366(13) 0.0026(11) -0.0053(12)
O12 0.0470(12) 0.0449(12) 0.0478(14) -0.0013(11) 0.0043(11) -0.0117(10)
O13 0.0511(13) 0.0476(12) 0.0410(13) 0.0011(11) -0.0135(11) 0.0006(11)
O18 0.0332(11) 0.0622(13) 0.0437(13) -0.0096(10) -0.0010(10) 0.0086(10)
O19 0.0505(12) 0.0604(13) 0.0526(14) 0.0194(11) 0.0169(11) 0.0098(11)
O20 0.0529(13) 0.0597(14) 0.0597(15) -0.0114(12) 0.0273(11) -0.0070(12)

loop_
_atom_type_symbol
_atom_type_description
_atom_type_scat_dispersion_real
_atom_type_scat_dispersion_imag
_atom_type_scat_source
C C 0.0033 0.0016 'International Tables Vol C Tables 4.2.6.8 and 6.1.1.4'
H H 0.0000 0.0000 'International Tables Vol C Tables 4.2.6.8 and 6.1.1.4'
N N 0.0061 0.0033 'International Tables Vol C Tables 4.2.6.8 and 6.1.1.4'
O O 0.0106 0.0060 'International Tables Vol C Tables 4.2.6.8 and 6.1.1.4'
Co Co 0.3494 0.9721 'International Tables Vol C Tables 4.2.6.8 and 6.1.1.4'

loop_
_geom_angle_atom_site_label_1
_geom_angle_atom_site_label_2
_geom_angle_atom_site_label_3
_geom_angle
_geom_angle_site_symmetry_1
_geom_angle_site_symmetry_3
O7 C1 O6 120.9(2) . .
O7 C1 C2 120.4(2) . .
O6 C1 C2 118.7(2) . .
O7 C1 Co1 64.23(14) . .
O6 C1 Co1 56.72(13) . .
C2 C1 Co1 175.2(2) . .
C7 C2 C5 119.9(3) . .
C7 C2 C1 122.2(2) . .
C5 C2 C1 117.8(2) . .
C4 C3 C7 118.8(3) . .
C4 C3 H3 120.6 . .
C7 C3 H3 120.6 . .
C6 C4 C3 122.1(3) . .
C6 C4 O10 122.0(3) . .
C3 C4 O10 115.8(3) . .
C6 C5 C2 120.0(3) . .
C6 C5 H5 120.0 . .
C2 C5 H5 120.0 . .
C4 C6 C5 118.6(3) . .
C4 C6 H6 120.7 . .
C5 C6 H6 120.7 . .
C2 C7 C3 120.4(3) . .
C2 C7 H7 119.8 . .
C3 C7 H7 119.8 . .
C12 C8 C13 118.3(3) . .
C12 C8 C14 120.8(3) . .
C13 C8 C14 120.8(3) . .
C11 C9 C10 121.6(3) . .
C11 C9 O10 118.7(3) . .
C10 C9 O10 119.4(3) . .
C9 C10 C13 120.3(3) . .
C9 C10 H10 119.8 . .
C13 C10 H10 119.8 . .
C9 C11 C12 118.3(3) . .
C9 C11 H11 120.9 . .
C12 C11 H11 120.9 . .
C8 C12 C11 121.4(3) . .
C8 C12 H12 119.3 . .
C11 C12 H12 119.3 . .
C10 C13 C8 120.0(3) . .
C10 C13 H13 120.0 . .
C8 C13 H13 120.0 . .
O8 C14 O9 125.3(3) . .
O8 C14 C8 117.3(3) . .
O9 C14 C8 117.4(3) . .
O2 C15 O3 120.4(2) . .
O2 C15 C16 120.5(3) . .
O3 C15 C16 119.1(3) . .
O2 C15 Co2 60.56(14) . .
O3 C15 Co2 59.94(14) . .
C16 C15 Co2 176.7(2) . .
C18 C16 C17 118.8(3) . .
C18 C16 C15 120.7(3) . .
C17 C16 C15 120.4(3) . .
C16 C17 C20 120.7(3) . .
C16 C17 H17 119.6 . .
C20 C17 H17 119.6 . .
C16 C18 C21 121.6(3) . .
C16 C18 H18 119.2 . .
C21 C18 H18 119.2 . .
C21 C19 C20 121.5(3) . .
C21 C19 O11 120.4(3) . .
C20 C19 O11 118.0(3) . .
C19 C20 C17 119.0(3) . .
C19 C20 H20 120.5 . .
C17 C20 H20 120.5 . .
C19 C21 C18 118.4(3) . .
C19 C21 H21 120.8 . .
C18 C21 H21 120.8 . .
C23 C22 C27 121.4(3) . .
C23 C22 H22 119.3 . .
C27 C22 H22 119.3 . .
C28 C23 C22 117.9(3) . .
C28 C23 C26 119.7(3) . .
C22 C23 C26 122.4(3) . .
C25 C24 C28 120.0(3) . .
C25 C24 H24 120.0 . .
C28 C24 H24 120.0 . .
C24 C25 O11 124.6(3) . .
C24 C25 C27 120.4(3) . .
O11 C25 C27 115.0(3) . .
O5 C26 O4 125.3(3) . .
O5 C26 C23 120.1(3) . .
O4 C26 C23 114.6(3) . .
C25 C27 C22 119.1(3) . .
C25 C27 H27 120.5 . .
C22 C27 H27 120.5 . .
C23 C28 C24 121.1(3) . .
C23 C28 H28 119.4 . .
C24 C28 H28 119.4 . .
O13 C29 C31 127.2(3) . .
O13 C29 C33 116.3(3) . .
C31 C29 C33 116.5(3) . .
N3 C30 C31 124.8(3) . .
N3 C30 H30 117.6 . .
C31 C30 H30 117.6 . .
C29 C31 C30 119.5(3) . .
C29 C31 H31 120.2 . .
C30 C31 H31 120.2 . .
N3 C32 C33 124.5(3) . .
N3 C32 H32 117.7 . .
C33 C32 H32 117.7 . .
C29 C33 C32 119.2(3) . .
C29 C33 H33 120.4 . .
C32 C33 H33 120.4 . .
O13 C34 C42 107.2(2) . .
O13 C34 H34A 110.3 . .
C42 C34 H34A 110.3 . .
O13 C34 H34B 110.3 . .
C42 C34 H34B 110.3 . .
H34A C34 H34B 108.5 . .
N1 C35 C38 125.7(3) . .
N1 C35 H35 117.2 . .
C38 C35 H35 117.2 . .
N1 C36 C37 124.7(3) . .
N1 C36 H36 117.7 . .
C37 C36 H36 117.7 . .
C36 C37 C39 119.3(3) . .
C36 C37 H37 120.4 . .
C39 C37 H37 120.4 . .
C35 C38 C39 117.8(3) . .
C35 C38 H38 121.1 . .
C39 C38 H38 121.1 . .
O19 C39 C37 118.5(3) . .
O19 C39 C38 123.9(3) . .
C37 C39 C38 117.5(3) . .
O19 C40 C42 111.8(2) . .
O19 C40 H40A 109.3 . .
C42 C40 H40A 109.3 . .
O19 C40 H40B 109.3 . .
C42 C40 H40B 109.3 . .
H40A C40 H40B 107.9 . .
O20 C41 C42 106.1(2) . .
O20 C41 H41A 110.5 . .
C42 C41 H41A 110.5 . .
O20 C41 H41B 110.5 . .
C42 C41 H41B 110.5 . .
H41A C41 H41B 108.7 . .
C34 C42 C40 106.6(2) . .
C34 C42 C41 111.4(2) . .
C40 C42 C41 111.2(2) . .
C34 C42 C43 110.4(2) . .
C40 C42 C43 111.2(2) . .
C41 C42 C43 106.1(2) . .
O18 C43 C42 110.9(2) . .
O18 C43 H43A 109.5 . .
C42 C43 H43A 109.5 . .
O18 C43 H43B 109.5 . .
C42 C43 H43B 109.5 . .
H43A C43 H43B 108.0 . .
N4 C44 C47 125.2(3) . .
N4 C44 H44 117.4 . .
C47 C44 H44 117.4 . .
O20 C45 C47 125.8(3) . .
O20 C45 C48 116.7(3) . .
C47 C45 C48 117.5(3) . .
N4 C46 C48 125.7(3) . .
N4 C46 H46 117.1 . .
C48 C46 H46 117.1 . .
C45 C47 C44 118.3(3) . .
C45 C47 H47 120.8 . .
C44 C47 H47 120.8 . .
C46 C48 C45 118.3(3) . .
C46 C48 H48 120.9 . .
C45 C48 H48 120.9 . .
N2 C49 C51 123.1(3) . .
N2 C49 H49 118.5 . .
C51 C49 H49 118.5 . .
O18 C50 C51 117.9(2) . .
O18 C50 C52 124.1(3) . .
C51 C50 C52 118.0(3) . .
C50 C51 C49 120.4(3) . .
C50 C51 H51 119.8 . .
C49 C51 H51 119.8 . .
C50 C52 C53 117.7(3) . .
C50 C52 H52 121.2 . .
C53 C52 H52 121.2 . .
N2 C53 C52 126.2(3) . .
N2 C53 H53 116.9 . .
C52 C53 H53 116.9 . .
O4 Co1 O12 87.86(8) . .
O4 Co1 N3 94.93(9) . .
O12 Co1 N3 96.19(8) . .
O4 Co1 O6 84.33(8) . .
O12 Co1 O6 168.28(7) . .
N3 Co1 O6 93.18(8) . .
O4 Co1 N1 171.68(8) . 6
O12 Co1 N1 90.37(8) . 6
N3 Co1 N1 93.35(9) . 6
O6 Co1 N1 96.11(8) . 6
O4 Co1 O7 84.14(7) . .
O12 Co1 O7 110.65(7) . .
N3 Co1 O7 153.06(8) . .
O6 Co1 O7 59.90(7) . .
N1 Co1 O7 88.88(8) 6 .
O4 Co1 C1 82.65(8) . .
O12 Co1 C1 140.02(8) . .
N3 Co1 C1 123.20(9) . .
O6 Co1 C1 30.02(7) . .
N1 Co1 C1 93.55(9) 6 .
O7 Co1 C1 29.89(7) . .
O8 Co2 N2 96.62(8) 7_645 8_455
O8 Co2 N4 89.33(8) 7_645 3_455
N2 Co2 N4 90.29(9) 8_455 3_455
O8 Co2 O1 90.04(8) 7_645 .
N2 Co2 O1 92.22(8) 8_455 .
N4 Co2 O1 177.46(8) 3_455 .
O8 Co2 O3 105.48(8) 7_645 .
N2 Co2 O3 157.74(8) 8_455 .
N4 Co2 O3 87.42(8) 3_455 .
O1 Co2 O3 90.38(7) . .
O8 Co2 O2 165.32(7) 7_645 .
N2 Co2 O2 98.01(8) 8_455 .
N4 Co2 O2 91.76(8) 3_455 .
O1 Co2 O2 88.23(7) . .
O3 Co2 O2 59.97(7) . .
O8 Co2 C15 135.74(9) 7_645 .
N2 Co2 C15 127.58(9) 8_455 .
N4 Co2 C15 88.48(9) 3_455 .
O1 Co2 C15 90.26(8) . .
O3 Co2 C15 30.26(8) . .
O2 Co2 C15 29.74(7) . .
C35 N1 C36 114.9(3) . .
C35 N1 Co1 120.9(2) . 6_556
C36 N1 Co1 123.9(2) . 6_556
C53 N2 C49 114.7(2) . .
C53 N2 Co2 121.24(18) . 8_556
C49 N2 Co2 124.0(2) . 8_556
C32 N3 C30 115.2(2) . .
C32 N3 Co1 120.89(19) . .
C30 N3 Co1 123.88(19) . .
C46 N4 C44 115.0(3) . .
C46 N4 Co2 121.8(2) . 3_545
C44 N4 Co2 123.1(2) . 3_545
Co2 O1 H1A 109.3 . .
Co2 O1 H1B 109.2 . .
H1A O1 H1B 109.5 . .
C15 O2 Co2 89.69(16) . .
C15 O3 Co2 89.79(16) . .
C26 O4 Co1 134.38(19) . .
C1 O6 Co1 93.26(16) . .
C1 O7 Co1 85.88(15) . .
C14 O8 Co2 131.0(2) . 7_645
C4 O10 C9 116.5(2) . .
C25 O11 C19 116.9(2) . .
Co1 O12 H12A 109.2 . .
Co1 O12 H12B 109.2 . .
H12A O12 H12B 109.5 . .
C29 O13 C34 117.3(2) . .
C50 O18 C43 116.2(2) . .
C39 O19 C40 116.0(2) . .
C45 O20 C41 119.3(2) . .

loop_
_geom_bond_atom_site_label_1
_geom_bond_atom_site_label_2
_geom_bond_distance
_geom_bond_site_symmetry_2
C1 O7 1.261(3) .
C1 O6 1.264(3) .
C1 C2 1.502(3) .
C1 Co1 2.523(3) .
C2 C7 1.362(4) .
C2 C5 1.388(4) .
C3 C4 1.367(4) .
C3 C7 1.384(3) .
C3 H3 0.9300 .
C4 C6 1.365(4) .
C4 O10 1.391(3) .
C5 C6 1.382(4) .
C5 H5 0.9300 .
C6 H6 0.9300 .
C7 H7 0.9300 .
C8 C12 1.364(4) .
C8 C13 1.373(4) .
C8 C14 1.505(4) .
C9 C11 1.340(4) .
C9 C10 1.348(5) .
C9 O10 1.402(3) .
C10 C13 1.367(4) .
C10 H10 0.9300 .
C11 C12 1.392(4) .
C11 H11 0.9300 .
C12 H12 0.9300 .
C13 H13 0.9300 .
C14 O8 1.245(3) .
C14 O9 1.246(4) .
C15 O2 1.250(3) .
C15 O3 1.270(3) .
C15 C16 1.492(4) .
C15 Co2 2.520(3) .
C16 C18 1.349(4) .
C16 C17 1.375(4) .
C17 C20 1.387(4) .
C17 H17 0.9300 .
C18 C21 1.408(4) .
C18 H18 0.9300 .
C19 C21 1.349(4) .
C19 C20 1.372(4) .
C19 O11 1.400(3) .
C20 H20 0.9300 .
C21 H21 0.9300 .
C22 C23 1.386(4) .
C22 C27 1.383(4) .
C22 H22 0.9300 .
C23 C28 1.379(4) .
C23 C26 1.504(4) .
C24 C25 1.363(4) .
C24 C28 1.383(4) .
C24 H24 0.9300 .
C25 O11 1.376(3) .
C25 C27 1.381(4) .
C26 O5 1.235(3) .
C26 O4 1.257(3) .
C27 H27 0.9300 .
C28 H28 0.9300 .
C29 O13 1.332(3) .
C29 C31 1.359(4) .
C29 C33 1.376(4) .
C30 N3 1.316(3) .
C30 C31 1.371(4) .
C30 H30 0.9300 .
C31 H31 0.9300 .
C32 N3 1.308(3) .
C32 C33 1.378(4) .
C32 H32 0.9300 .
C33 H33 0.9300 .
C34 O13 1.427(3) .
C34 C42 1.509(4) .
C34 H34A 0.9700 .
C34 H34B 0.9700 .
C35 N1 1.332(3) .
C35 C38 1.364(4) .
C35 H35 0.9300 .
C36 N1 1.339(3) .
C36 C37 1.349(4) .
C36 H36 0.9300 .
C37 C39 1.392(4) .
C37 H37 0.9300 .
C38 C39 1.391(4) .
C38 H38 0.9300 .
C39 O19 1.353(3) .
C40 O19 1.444(3) .
C40 C42 1.511(4) .
C40 H40A 0.9700 .
C40 H40B 0.9700 .
C41 O20 1.420(3) .
C41 C42 1.516(4) .
C41 H41A 0.9700 .
C41 H41B 0.9700 .
C42 C43 1.524(3) .
C43 O18 1.430(3) .
C43 H43A 0.9700 .
C43 H43B 0.9700 .
C44 N4 1.330(4) .
C44 C47 1.386(4) .
C44 H44 0.9300 .
C45 O20 1.333(3) .
C45 C47 1.376(4) .
C45 C48 1.390(4) .
C46 N4 1.306(3) .
C46 C48 1.383(4) .
C46 H46 0.9300 .
C47 H47 0.9300 .
C48 H48 0.9300 .
C49 N2 1.335(3) .
C49 C51 1.378(4) .
C49 H49 0.9300 .
C50 O18 1.342(3) .
C50 C51 1.359(4) .
C50 C52 1.365(4) .
C51 H51 0.9300 .
C52 C53 1.373(4) .
C52 H52 0.9300 .
C53 N2 1.325(3) .
C53 H53 0.9300 .
Co1 O4 2.057(2) .
Co1 O12 2.0788(17) .
Co1 N3 2.092(2) .
Co1 O6 2.1128(18) .
Co1 N1 2.141(2) 6
Co1 O7 2.2781(18) .
Co2 O8 2.0361(18) 7_645
Co2 N2 2.098(2) 8_455
Co2 N4 2.111(2) 3_455
Co2 O1 2.1178(19) .
Co2 O3 2.1808(19) .
Co2 O2 2.1943(18) .
N1 Co1 2.141(2) 6_556
N2 Co2 2.098(2) 8_556
N4 Co2 2.111(2) 3_545
O1 H1A 0.9600 .
O1 H1B 0.9600 .
O8 Co2 2.0361(18) 7_645
O12 H12A 0.9600 .
O12 H12B 0.9600 .

loop_
_platon_squeeze_void_nr
_platon_squeeze_void_average_x
_platon_squeeze_void_average_y
_platon_squeeze_void_average_z
_platon_squeeze_void_volume
_platon_squeeze_void_count_electrons
_platon_squeeze_void_content
1 0.000 -0.036 0.250 168 40 ' '
2 0.000 0.036 0.750 168 40 ' '
3 0.250 -0.006 0.260 833 150 ' '
4 0.392 0.007 0.385 22 2 ' '
5 0.392 -0.007 0.885 22 2 ' '
6 0.608 0.007 0.115 22 2 ' '
7 0.608 -0.007 0.615 22 2 ' '
8 0.750 0.263 0.423 833 150 ' '
9 0.500 0.536 0.750 168 40 ' '
10 0.500 0.464 0.250 168 40 ' '
11 0.108 0.507 0.115 22 2 ' '
12 0.108 0.493 0.615 22 2 ' '
13 0.892 0.493 0.885 22 2 ' '
14 0.892 0.507 0.385 22 2 ' '
